data_1530434
loop_
_publ_author_name
'Morell, D.J.'
'Chang, L.L.Y.'
'Cantrell, J.S.'

_publ_section_title
;
 Phase relations and crystal structures of Zn and Cd tungstates
;
_journal_name_full 'Journal of the American Ceramic Society'
_journal_page_first 261
_journal_page_last 264
_journal_volume 63
_journal_year 1980
_chemical_formula_sum 'Cd O4 W'
_chemical_name_systematic 'Cd W O4'
_space_group_IT_number 13
_symmetry_space_group_name_Hall '-P 2b'
_symmetry_space_group_name_H-M 'P 1 1 2/b'
_cell_angle_alpha 90
_cell_angle_beta 90
_cell_angle_gamma 91.46
_cell_formula_units_Z 2
_cell_length_a 5.013
_cell_length_b 5.09
_cell_length_c 5.866
_cell_volume 149.629
_citation_journal_id_ASTM JACTAW
_cod_data_source_file Morell_JACTAW_1980_569.cif
_cod_data_source_block Cd1O4W1
_cod_original_cell_volume 149.6293
_cod_original_sg_symbol_Hall '-P 2yc (-x,z,y)'
_cod_original_formula_sum 'Cd1 O4 W1'
_cod_database_code 1530434

loop_
_symmetry_equiv_pos_as_xyz
x,y,z
-x,-y+1/2,z
-x,-y,-z
x,y-1/2,-z

loop_
_atom_site_label
_atom_site_type_symbol
_atom_site_fract_x
_atom_site_fract_y
_atom_site_fract_z
_atom_site_occupancy
_atom_site_U_iso_or_equiv
W1 W+6 0 0.25 0.1784 1 0.0
O1 O-2 0.2037 0.4474 0.9033 1 0.0
O2 O-2 0.2429 0.3874 0.3719 1 0.0
Cd1 Cd+2 0.5 0.75 0.3018 1 0.0
